data_7238422
loop_
_publ_author_name
'Evans, Nicholas H.'
'Allinson, Emma S. H.'
'Lankshear, Michael D.'
'Ng, Ka-Yuen'
'Cowley, Andrew R.'
'Serpell, Christopher J.'
'Santos, S\'ergio M.'
'Costa, Paulo J.'
'F\'elix, V\'itor'
'Beer, Paul D.'

_publ_section_title
;
 Anion templated assembly of [2]catenanes capable of chloride anion
 recognition in aqueous solvent media
;
_journal_issue 6
_journal_name_full 'RSC Advances'
_journal_page_first 995
_journal_paper_doi 10.1039/c1ra00394a
_journal_volume 1
_journal_year 2011
_chemical_formula_moiety
;
3(C32 H38 N3 O8), H O4 S, O4 S, 8(H2 O)
;
_chemical_formula_sum 'C96 H131 N9 O40 S2'
_chemical_formula_weight 2115.17
_space_group_IT_number 165
_space_group_name_Hall '-P 3 2"c'
_space_group_name_H-M_alt 'P -3 c 1'
_symmetry_cell_setting trigonal
_symmetry_space_group_name_Hall '-P 3 2"c'
_symmetry_space_group_name_H-M 'P -3 c 1'
_atom_sites_solution_hydrogens geom
_atom_sites_solution_primary direct
_cell_angle_alpha 90
_cell_angle_beta 90
_cell_angle_gamma 120
_cell_formula_units_Z 4
_cell_length_a 19.6106(4)
_cell_length_b 19.6106(4)
_cell_length_c 31.5616(8)
_cell_measurement_reflns_used 0
_cell_measurement_temperature 150
_cell_measurement_theta_max 0
_cell_measurement_theta_min 0
_cell_volume 10511.7(4)
_computing_cell_refinement 'CrystalClear (Rigaku, 1997--2009)'
_computing_data_collection 'CrystalClear (Rigaku, 1997--2009)'
_computing_data_reduction 'CrystalClear (Rigaku, 1997--2009)'
_computing_molecular_graphics 'CAMERON (Watkin et al., 1996)'
_computing_publication_material 'CRYSTALS (Betteridge et al., 2003)'
_computing_structure_refinement 'CRYSTALS (Betteridge et al., 2003)'
_computing_structure_solution 'SHELXS 86 (Sheldrick, 1986)'
_diffrn_ambient_temperature 150
_diffrn_measured_fraction_theta_full 0.999
_diffrn_measured_fraction_theta_max 0.964
_diffrn_measurement_device Serial
_diffrn_measurement_device_type Unknown
_diffrn_measurement_method \w-scans
_diffrn_radiation_monochromator 'Si(1 1 1) double-crystal monochromator'
_diffrn_radiation_type Synchrotron
_diffrn_radiation_wavelength 0.68890
_diffrn_reflns_av_R_equivalents 0.135
_diffrn_reflns_limit_h_max 30
_diffrn_reflns_limit_h_min -30
_diffrn_reflns_limit_k_max 30
_diffrn_reflns_limit_k_min -30
_diffrn_reflns_limit_l_max 49
_diffrn_reflns_limit_l_min -49
_diffrn_reflns_number 132460
_diffrn_reflns_theta_full 31.649
_diffrn_reflns_theta_max 32.968
_diffrn_reflns_theta_min 1.199
_diffrn_standards_decay_% 0
_diffrn_standards_interval_count 0
_diffrn_standards_interval_time 0
_diffrn_standards_number 0
_exptl_absorpt_coefficient_mu 0.141
_exptl_absorpt_correction_T_max 1.00
_exptl_absorpt_correction_T_min 0.74
_exptl_absorpt_correction_type multi-scan
_exptl_absorpt_process_details 'CrystalClear (Rigaku, 1997--2009)'
_exptl_crystal_colour yellow
_exptl_crystal_density_diffrn 1.332
_exptl_crystal_density_method 'not measured'
_exptl_crystal_description plate
_exptl_crystal_F_000 4473.777
_exptl_crystal_size_max 0.061
_exptl_crystal_size_mid 0.043
_exptl_crystal_size_min 0.021
_refine_diff_density_max 2.23
_refine_diff_density_min -1.14
_refine_ls_extinction_method None
_refine_ls_goodness_of_fit_ref 0.9790
_refine_ls_hydrogen_treatment none
_refine_ls_matrix_type full
_refine_ls_number_parameters 500
_refine_ls_number_reflns 3407
_refine_ls_number_restraints 998
_refine_ls_R_factor_all 0.1488
_refine_ls_R_factor_gt 0.1447
_refine_ls_shift/su_max 0.0096631
_refine_ls_shift/su_mean 0.0002102
_refine_ls_structure_factor_coef Fsqd
_refine_ls_weighting_details
;
Method, part 1, Chebychev polynomial, (Watkin, 1994, Prince, 1982)
[weight] = 1.0/[A~0~*T~0~(x)+A~1~*T~1~(x) ... +A~n-1~]*T~n-1~(x)]
where A~i~ are the Chebychev coefficients listed below and x= Fcalc/Fmax
Method = Robust Weighting (Prince, 1982)
W = [weight] * [1-(deltaF/6*sigmaF)^2^]^2^
A~i~ are:
159. 262. 152. 57.9 12.0
;
_refine_ls_weighting_scheme calc
_refine_ls_wR_factor_all 0.3538
_refine_ls_wR_factor_gt 0.3511
_refine_ls_wR_factor_ref 0.3538
_reflns_limit_h_max 0
_reflns_limit_h_min -25
_reflns_limit_k_max 29
_reflns_limit_k_min 0
_reflns_limit_l_max 47
_reflns_limit_l_min 0
_reflns_number_gt 3244
_reflns_number_total 12709
_reflns_threshold_expression I>2.0\s(I)
_oxford_diffrn_Wilson_B_factor 2.71
_oxford_diffrn_Wilson_scale 51.42
_oxford_refine_ls_r_factor_ref 0.1488
_oxford_refine_ls_scale 0.1836(4)
_oxford_reflns_number_all 3407
_oxford_reflns_threshold_expression_ref I>-3.0\s(I)
_cod_data_source_file c1ra00394a.txt
_cod_data_source_block SULPHATECATENANE
_cod_depositor_comments
;
The following automatic conversions were performed:

data item '_symmetry_cell_setting' value 'Trigonal' was changed to
'trigonal' in accordance with the
/home/saulius/struct/COD-crude-data/automatic-downloads/DataCite-retrospective/RSC/depositions/lib/dictionaries/cif_core.dic
dictionary named 'cif_core.dic' version 2.4.2 last updated on
2011-04-26.

Automatic conversion script
Id: cif_fix_values 6909 2019-04-08 15:41:33Z antanas 
;
_cod_original_sg_symbol_H-M 'P -3 c 1 '
_cod_database_code 7238422

loop_
_symmetry_equiv_pos_as_xyz
x,y,z
-x,-y,-z
-y,x-y,z
y,-x+y,-z
-x+y,-x,z
x-y,x,-z
-x+y,y,z+1/2
x-y,-y,-z+1/2
x,x-y,z+1/2
-x,-x+y,-z+1/2
-y,-x,z+1/2
y,x,-z+1/2

loop_
_atom_site_label
_atom_site_type_symbol
_atom_site_fract_x
_atom_site_fract_y
_atom_site_fract_z
_atom_site_U_iso_or_equiv
_atom_site_occupancy
_atom_site_adp_type
_atom_site_refinement_flags_posn
_atom_site_refinement_flags_adp
_atom_site_disorder_assembly
_atom_site_disorder_group
C1 C 0.2217(6) 0.4714(6) 0.4011(2) 0.0633 1.0000 Uani . . . .
N2 N 0.2500(4) 0.4316(4) 0.37161(19) 0.0469 1.0000 Uani . . . .
C3 C 0.2610(4) 0.3737(5) 0.3848(2) 0.0510 1.0000 Uani . . . .
C4 C 0.2867(4) 0.3357(4) 0.3585(2) 0.0406 1.0000 Uani . . . .
C5 C 0.3008(4) 0.3595(4) 0.3161(2) 0.0377 1.0000 Uani . . . .
C6 C 0.2912(4) 0.4221(4) 0.3035(2) 0.0374 1.0000 Uani . . . .
C7 C 0.2652(4) 0.4572(4) 0.3318(3) 0.0465 1.0000 Uani . . . .
C8 C 0.2953(5) 0.2698(5) 0.3761(3) 0.0517 1.0000 Uani . . . .
O9 O 0.2641(4) 0.2412(4) 0.41026(19) 0.0814 1.0000 Uani . . . .
N10 N 0.3366(4) 0.2457(4) 0.35363(18) 0.0472 1.0000 Uani . . . .
C11 C 0.3444(6) 0.1777(5) 0.3649(3) 0.0619 1.0000 Uani . . . .
C12 C 0.3524(5) 0.1402(5) 0.3257(3) 0.0539 1.0000 Uani . . . .
O13 O 0.2837(3) 0.1172(3) 0.30007(18) 0.0601 1.0000 Uani . . . .
C14 C 0.2887(5) 0.1060(4) 0.2578(3) 0.0505 1.0000 Uani . . . .
C15 C 0.2296(5) 0.1046(5) 0.2330(3) 0.0591 1.0000 Uani . . . .
C16 C 0.2286(6) 0.0927(5) 0.1897(3) 0.0633 1.0000 Uani . . . .
C17 C 0.2857(5) 0.0806(5) 0.1708(3) 0.0614 1.0000 Uani . . . .
C18 C 0.3440(5) 0.0820(4) 0.1958(3) 0.0513 1.0000 Uani . . . .
C19 C 0.3454(5) 0.0941(4) 0.2388(2) 0.0489 1.0000 Uani . . . .
O20 O 0.2910(4) 0.0693(4) 0.12838(19) 0.0742 1.0000 Uani . . . .
C21 C 0.2281(7) 0.0597(7) 0.1012(3) 0.0929 1.0000 Uani . . . .
C22 C 0.2465(8) 0.0445(7) 0.0560(3) 0.1090 1.0000 Uani . U . .
O23 O 0.3082(5) 0.1142(4) 0.0405(2) 0.0954 1.0000 Uani . U . .
C24 C 0.3391(9) 0.1003(8) 0.0037(3) 0.1208 1.0000 Uani . U . .
C25 C 0.3958(8) 0.1786(8) -0.0199(3) 0.0980 1.0000 Uani . U . .
C26 C 0.3893(7) 0.2426(7) -0.0170(3) 0.0935 1.0000 Uani . U . .
C27 C 0.4356(9) 0.3165(8) -0.0415(4) 0.1259 1.0000 Uani . U . .
O28 O 0.4752(6) 0.3846(5) -0.0126(2) 0.1195 1.0000 Uani . U . .
C29 C 0.5410(7) 0.3921(9) 0.0049(4) 0.1165 1.0000 Uani . . . .
C30 C 0.5626(8) 0.4484(9) 0.0418(4) 0.1302 1.0000 Uani . . . .
O31 O 0.5127(5) 0.4115(4) 0.07392(18) 0.0863 1.0000 Uani . . . .
C32 C 0.5075(5) 0.4567(5) 0.1062(2) 0.0535 1.0000 Uani . . . .
C33 C 0.4660(6) 0.4938(6) 0.1026(2) 0.0716 1.0000 Uani . . . .
C34 C 0.4600(5) 0.5363(5) 0.1344(2) 0.0566 1.0000 Uani . . . .
C35 C 0.4925(4) 0.5380(4) 0.1741(2) 0.0394 1.0000 Uani . . . .
C36 C 0.5338(4) 0.4981(4) 0.1781(2) 0.0424 1.0000 Uani . . . .
C37 C 0.5422(4) 0.4583(4) 0.1445(2) 0.0479 1.0000 Uani . . . .
O38 O 0.4902(3) 0.5774(3) 0.20889(14) 0.0420 1.0000 Uani . . . .
C39 C 0.4464(4) 0.6169(4) 0.2068(2) 0.0423 1.0000 Uani . . . .
C40 C 0.3573(4) 0.5615(4) 0.2097(2) 0.0424 1.0000 Uani . . . .
N41 N 0.3352(3) 0.5252(3) 0.25133(17) 0.0365 1.0000 Uani . . . .
C42 C 0.3093(4) 0.4491(4) 0.2581(2) 0.0357 1.0000 Uani . . . .
O43 O 0.3013(3) 0.4017(3) 0.22954(15) 0.0450 1.0000 Uani . . . .
S101 S 0.3333 0.6667 0.32669(10) 0.0483 1.0000 Uani S T . .
O102 O 0.3333 0.6667 0.3709(4) 0.1042 1.0000 Uani S T . .
O103 O 0.3915(3) 0.6465(3) 0.30935(18) 0.0588 1.0000 Uani . . . .
S104 S 0.3333 0.6667 0.09335(9) 0.0572 1.0000 Uani DS TU . .
O105 O 0.3333 0.6667 0.14055(9) 0.0579 0.2222 Uani DS TU . -1
O106 O 0.3884(4) 0.74705(11) 0.07683(10) 0.0612 0.2222 Uani D U . -1
O107 O 0.2712(9) 0.5824(4) 0.0978(10) 0.0592 0.1111 Uani D U . -2
O108 O 0.3022(12) 0.7191(12) 0.1061(12) 0.0580 0.1111 Uani D U . -2
O109 O 0.3634(11) 0.684(2) 0.0490(3) 0.0574 0.1111 Uani D U . -2
O110 O 0.4035(9) 0.6829(17) 0.1235(6) 0.0583 0.1111 Uani D U . -2
O111 O 0.3622(5) 0.6094(4) 0.07762(10) 0.0612 0.2222 Uani D U . -1
O112 O 0.25227(9) 0.6379(5) 0.07683(10) 0.0609 0.2222 Uani D U . -1
O201 O 0.1380(8) 0.0883(8) 0.3367(4) 0.1794 1.0000 Uani . U . .
O202 O 0.000000(6) 0.000000(6) 0.2930(7) 0.1615 1.0000 Uani S TU . .
O203 O 0.1415(8) 0.0949(7) 0.4283(4) 0.1685 1.0000 Uani . U . .
O204 O 0.000000(6) 0.000000(6) 0.4533(7) 0.1881 1.0000 Uani S TU 1 2
H11 H 0.2447 0.5258 0.3941 0.0919 1.0000 Uiso R . . .
H12 H 0.2354 0.4661 0.4294 0.0921 1.0000 Uiso R . . .
H13 H 0.1662 0.4466 0.3986 0.0922 1.0000 Uiso R . . .
H31 H 0.2500 0.3575 0.4129 0.0496 1.0000 Uiso R . . .
H51 H 0.3145 0.3331 0.2959 0.0406 1.0000 Uiso R . . .
H71 H 0.2592 0.4992 0.3223 0.0403 1.0000 Uiso R . . .
H111 H 0.3889 0.1930 0.3838 0.0653 1.0000 Uiso R . . .
H112 H 0.2965 0.1398 0.3796 0.0653 1.0000 Uiso R . . .
H121 H 0.3574 0.0948 0.3329 0.0589 1.0000 Uiso R . . .
H122 H 0.3996 0.1786 0.3103 0.0590 1.0000 Uiso R . . .
H151 H 0.1914 0.1133 0.2460 0.0643 1.0000 Uiso R . . .
H161 H 0.1880 0.0902 0.1734 0.0701 1.0000 Uiso R . . .
H181 H 0.3825 0.0748 0.1827 0.0544 1.0000 Uiso R . . .
H191 H 0.3830 0.0928 0.2555 0.0532 1.0000 Uiso R . . .
H211 H 0.2235 0.1070 0.1015 0.1079 1.0000 Uiso R . . .
H212 H 0.1791 0.0149 0.1107 0.1082 1.0000 Uiso R . . .
H221 H 0.2636 0.0055 0.0563 0.1220 1.0000 Uiso R . . .
H222 H 0.2011 0.0260 0.0376 0.1221 1.0000 Uiso R . . .
H2041 H 0.3679 0.0746 0.0129 0.1403 1.0000 Uiso R . . .
H2042 H 0.2971 0.0671 -0.0160 0.1400 1.0000 Uiso R . . .
H251 H 0.4368 0.1825 -0.0362 0.1074 1.0000 Uiso R . . .
H261 H 0.3536 0.2412 0.0028 0.0894 1.0000 Uiso R . . .
H271 H 0.4738 0.3113 -0.0590 0.1272 1.0000 Uiso R . . .
H272 H 0.3991 0.3233 -0.0596 0.1269 1.0000 Uiso R . . .
H301 H 0.6161 0.4663 0.0515 0.1432 1.0000 Uiso R . . .
H302 H 0.5576 0.4936 0.0328 0.1433 1.0000 Uiso R . . .
H331 H 0.4428 0.4927 0.0771 0.0793 1.0000 Uiso R . . .
H341 H 0.4338 0.5641 0.1307 0.0661 1.0000 Uiso R . . .
H361 H 0.5556 0.4978 0.2039 0.0394 1.0000 Uiso R . . .
H371 H 0.5711 0.4321 0.1477 0.0495 1.0000 Uiso R . . .
H391 H 0.4626 0.6532 0.2301 0.0359 1.0000 Uiso R . . .
H392 H 0.4596 0.6467 0.1806 0.0364 1.0000 Uiso R . . .
H401 H 0.3309 0.5905 0.2049 0.0370 1.0000 Uiso R . . .
H402 H 0.3409 0.5198 0.1889 0.0369 1.0000 Uiso R . . .
H291 H 0.5810 0.4137 -0.0161 0.1279 1.0000 Uiso R . . .
H292 H 0.5335 0.3425 0.0138 0.1279 1.0000 Uiso R . . .
H101 H 0.3609 0.2721 0.3318 0.0527 1.0000 Uiso R . . .
H411 H 0.3392 0.5534 0.2727 0.0384 1.0000 Uiso R . . .
H2011 H 0.1817 0.0968 0.3266 0.2045 1.0000 Uiso R . . .
H2012 H 0.1378 0.0899 0.3636 0.2140 0.5000 Uiso R . . .
H2021 H 0.0443 0.0286 0.3049 0.2395 0.5000 Uiso R . . .
H241 H 0.0453 0.0313 0.4431 0.1814 0.5000 Uiso R . 1 2
H242 H 0.0000 0.0000 0.4802 0.1814 0.5000 Uiso RS . 1 2
H2022 H 0.0000 0.0000 0.2661 0.2300 0.5000 Uiso RS . . .
H2013 H 0.0934 0.0593 0.3252 0.2251 0.5000 Uiso R . . .
H2032 H 0.1403 0.1019 0.4027 0.2146 0.5000 Uiso R . . .
H2033 H 0.0960 0.0637 0.4382 0.2146 0.5000 Uiso R . . .
H2031 H 0.1650 0.1436 0.4345 0.2146 1.0000 Uiso R . . .
H1071 H 0.2575 0.5705 0.1252 0.0718 0.1111 Uiso R . . -2
H1111 H 0.3313 0.5633 0.0869 0.0736 0.2222 Uiso R . . -1

loop_
_atom_site_aniso_label
_atom_site_aniso_U_11
_atom_site_aniso_U_22
_atom_site_aniso_U_33
_atom_site_aniso_U_23
_atom_site_aniso_U_13
_atom_site_aniso_U_12
C1 0.086(4) 0.103(5) 0.026(4) 0.011(4) 0.017(4) 0.067(4)
N2 0.046(3) 0.062(4) 0.037(3) 0.015(3) 0.005(3) 0.030(3)
C3 0.049(4) 0.070(5) 0.035(4) 0.020(4) 0.006(3) 0.030(4)
C4 0.039(3) 0.050(4) 0.031(4) 0.009(3) 0.003(3) 0.022(3)
C5 0.036(3) 0.048(4) 0.029(4) 0.008(3) -0.001(3) 0.020(3)
C6 0.028(3) 0.042(4) 0.034(4) -0.002(3) -0.003(3) 0.011(3)
C7 0.033(3) 0.045(4) 0.055(5) 0.006(4) -0.003(3) 0.016(3)
C8 0.052(4) 0.055(4) 0.043(4) 0.023(4) 0.005(4) 0.023(4)
O9 0.116(4) 0.101(4) 0.054(4) 0.045(3) 0.035(3) 0.074(3)
N10 0.066(3) 0.052(4) 0.031(3) 0.012(3) 0.003(3) 0.034(3)
C11 0.080(4) 0.059(4) 0.050(4) 0.015(4) 0.005(4) 0.038(4)
C12 0.064(4) 0.050(4) 0.056(4) 0.011(4) 0.001(4) 0.034(4)
O13 0.058(3) 0.057(3) 0.060(3) 0.010(3) 0.002(3) 0.025(3)
C14 0.061(4) 0.031(4) 0.050(5) 0.006(3) -0.007(4) 0.016(3)
C15 0.059(4) 0.052(4) 0.066(5) 0.000(4) -0.014(4) 0.028(4)
C16 0.064(4) 0.049(4) 0.073(5) 0.006(4) -0.013(4) 0.025(4)
C17 0.071(4) 0.040(4) 0.068(5) 0.003(4) -0.013(4) 0.025(4)
C18 0.066(4) 0.037(4) 0.056(5) 0.001(3) -0.012(4) 0.029(3)
C19 0.052(4) 0.041(4) 0.050(4) 0.004(3) -0.012(4) 0.021(3)
O20 0.100(4) 0.072(4) 0.054(4) -0.013(3) -0.028(3) 0.045(3)
C21 0.098(5) 0.089(6) 0.074(5) 0.002(5) -0.034(5) 0.034(5)
C22 0.131(5) 0.092(5) 0.079(5) -0.004(4) -0.046(4) 0.036(4)
O23 0.123(4) 0.094(4) 0.063(3) -0.008(3) -0.025(3) 0.049(3)
C24 0.188(5) 0.128(4) 0.059(5) -0.014(4) -0.024(4) 0.089(4)
C25 0.125(5) 0.139(4) 0.043(4) -0.023(4) -0.023(4) 0.076(4)
C26 0.091(5) 0.115(4) 0.066(5) -0.007(4) 0.002(4) 0.046(4)
C27 0.135(5) 0.117(4) 0.068(5) -0.009(3) -0.009(5) 0.020(5)
O28 0.125(5) 0.121(4) 0.064(4) -0.011(3) -0.003(4) 0.025(4)
C29 0.077(5) 0.156(7) 0.077(6) -0.049(6) 0.021(5) 0.029(5)
C30 0.106(5) 0.136(7) 0.118(7) -0.047(6) 0.000(6) 0.037(6)
O31 0.143(4) 0.105(4) 0.034(3) 0.003(3) 0.018(3) 0.079(4)
C32 0.081(4) 0.066(4) 0.028(4) 0.000(3) 0.009(4) 0.048(4)
C33 0.111(5) 0.112(5) 0.019(4) -0.006(4) -0.011(4) 0.076(5)
C34 0.073(4) 0.085(5) 0.038(4) 0.004(4) -0.003(4) 0.060(4)
C35 0.041(3) 0.043(4) 0.036(4) 0.009(3) 0.000(3) 0.022(3)
C36 0.042(3) 0.048(4) 0.041(4) 0.012(3) 0.006(3) 0.026(3)
C37 0.052(4) 0.044(4) 0.055(5) 0.022(4) 0.015(4) 0.029(3)
O38 0.050(3) 0.051(3) 0.036(3) -0.004(2) -0.003(2) 0.034(2)
C39 0.046(4) 0.039(4) 0.046(4) 0.007(3) 0.000(3) 0.024(3)
C40 0.043(4) 0.035(4) 0.049(4) 0.002(3) -0.003(3) 0.020(3)
N41 0.036(3) 0.039(3) 0.032(3) 0.003(3) 0.003(2) 0.017(3)
C42 0.033(3) 0.047(4) 0.027(4) 0.000(3) -0.003(3) 0.019(3)
O43 0.052(3) 0.046(3) 0.039(3) 0.002(2) -0.006(2) 0.026(2)
S101 0.0556(14) 0.0556(14) 0.0336(19) 0.0000 0.0000 0.0278(7)
O102 0.132(4) 0.132(4) 0.048(5) 0.0000 0.0000 0.066(2)
O103 0.049(3) 0.049(3) 0.079(3) -0.018(3) -0.024(3) 0.026(2)
S104 0.0675(11) 0.0675(11) 0.0365(16) 0.0000 0.0000 0.0338(5)
O105 0.0687(18) 0.0687(18) 0.0365(16) 0.0000 0.0000 0.0343(9)
O106 0.072(2) 0.0688(14) 0.039(2) 0.0019(17) 0.001(2) 0.0330(13)
O107 0.071(2) 0.0677(14) 0.036(3) -0.002(2) 0.001(2) 0.0323(13)
O108 0.069(2) 0.069(2) 0.037(3) -0.001(2) 0.000(2) 0.0351(15)
O109 0.068(3) 0.069(3) 0.0364(18) -0.001(2) -0.0001(12) 0.034(2)
O110 0.069(2) 0.068(3) 0.037(3) 0.001(2) -0.0013(16) 0.0344(16)
O111 0.072(2) 0.071(2) 0.042(2) -0.0023(19) 0.002(2) 0.0366(15)
O112 0.0693(14) 0.072(2) 0.040(2) 0.000(2) -0.0027(15) 0.0352(12)
O201 0.170(4) 0.202(6) 0.151(4) -0.017(5) -0.001(4) 0.082(5)
O202 0.162(4) 0.162(4) 0.161(6) 0.0000 0.0000 0.0809(19)
O203 0.219(4) 0.137(5) 0.150(4) 0.003(5) -0.003(4) 0.090(5)
O204 0.210(4) 0.210(4) 0.144(6) 0.0000 0.0000 0.1051(18)

loop_
_atom_type_symbol
_atom_type_scat_dispersion_real
_atom_type_scat_dispersion_imag
_atom_type_scat_Cromer_Mann_a1
_atom_type_scat_Cromer_Mann_b1
_atom_type_scat_Cromer_Mann_a2
_atom_type_scat_Cromer_Mann_b2
_atom_type_scat_Cromer_Mann_a3
_atom_type_scat_Cromer_Mann_b3
_atom_type_scat_Cromer_Mann_a4
_atom_type_scat_Cromer_Mann_b4
_atom_type_scat_Cromer_Mann_c
_atom_type_scat_source
C 0.0033 0.0016 2.3100 20.8439 1.0200 10.2075 1.5886 0.5687 0.8650 51.6512 0.2156 'International Tables Vol C 4.2.6.8 and 6.1.1.4'
H 0.0000 0.0000 0.4930 10.5109 0.3229 26.1257 0.1402 3.1424 0.0408 57.7998 0.0030 'International Tables Vol C 4.2.6.8 and 6.1.1.4'
N 0.0061 0.0033 12.2126 0.0057 3.1322 9.8933 2.0125 28.9975 1.1663 0.5826 -11.5290 'International Tables Vol C 4.2.6.8 and 6.1.1.4'
O 0.0106 0.0060 3.0485 13.2771 2.2868 5.7011 1.5463 0.3239 0.8670 32.9089 0.2508 'International Tables Vol C 4.2.6.8 and 6.1.1.4'
S 0.1246 0.1234 6.9053 1.4679 5.2034 22.2151 1.4379 0.2536 1.5863 56.1720 0.8669 'International Tables Vol C 4.2.6.8 and 6.1.1.4'
Cl 0.1484 0.1585 11.4604 0.0104 7.1964 1.1662 6.2556 18.5194 1.6455 47.7784 -9.5574 'International Tables Vol C 4.2.6.8 and 6.1.1.4'

loop_
_geom_angle_atom_site_label_1
_geom_angle_site_symmetry_1
_geom_angle_atom_site_label_2
_geom_angle_atom_site_label_3
_geom_angle_site_symmetry_3
_geom_angle
_geom_angle_publ_flag
N2 . C1 H11 . 110.5 no
N2 . C1 H12 . 109.3 no
H11 . C1 H12 . 109.7 no
N2 . C1 H13 . 108.2 no
H11 . C1 H13 . 109.5 no
H12 . C1 H13 . 109.6 no
C1 . N2 C3 . 121.1(6) yes
C1 . N2 C7 . 117.7(6) yes
C3 . N2 C7 . 121.2(7) yes
N2 . C3 C4 . 122.5(7) yes
N2 . C3 H31 . 119.0 no
C4 . C3 H31 . 118.6 no
C3 . C4 C5 . 117.8(7) yes
C3 . C4 C8 . 118.5(6) yes
C5 . C4 C8 . 123.7(7) yes
C4 . C5 C6 . 118.5(7) yes
C4 . C5 H51 . 122.0 no
C6 . C5 H51 . 119.5 no
C5 . C6 C7 . 120.3(6) yes
C5 . C6 C42 . 118.1(6) yes
C7 . C6 C42 . 121.6(7) yes
C6 . C7 N2 . 119.7(7) yes
C6 . C7 H71 . 118.4 no
N2 . C7 H71 . 121.9 no
C4 . C8 O9 . 118.5(8) yes
C4 . C8 N10 . 117.6(6) yes
O9 . C8 N10 . 123.9(7) yes
C8 . N10 C11 . 123.8(6) yes
C8 . N10 H101 . 118.0 no
C11 . N10 H101 . 118.2 no
N10 . C11 C12 . 109.5(6) yes
N10 . C11 H111 . 110.8 no
C12 . C11 H111 . 111.3 no
N10 . C11 H112 . 108.2 no
C12 . C11 H112 . 108.6 no
H111 . C11 H112 . 108.4 no
C11 . C12 O13 . 108.1(7) yes
C11 . C12 H121 . 110.0 no
O13 . C12 H121 . 110.7 no
C11 . C12 H122 . 109.0 no
O13 . C12 H122 . 109.8 no
H121 . C12 H122 . 109.2 no
C12 . O13 C14 . 118.1(6) yes
O13 . C14 C15 . 115.4(8) yes
O13 . C14 C19 . 125.5(7) yes
C15 . C14 C19 . 119.1(8) yes
C14 . C15 C16 . 120.1(9) yes
C14 . C15 H151 . 119.0 no
C16 . C15 H151 . 120.9 no
C15 . C16 C17 . 120.5(8) yes
C15 . C16 H161 . 119.7 no
C17 . C16 H161 . 119.8 no
C16 . C17 C18 . 118.8(8) yes
C16 . C17 O20 . 125.5(8) yes
C18 . C17 O20 . 115.7(8) yes
C17 . C18 C19 . 120.8(8) yes
C17 . C18 H181 . 118.0 no
C19 . C18 H181 . 121.2 no
C14 . C19 C18 . 120.6(7) yes
C14 . C19 H191 . 118.7 no
C18 . C19 H191 . 120.6 no
C17 . O20 C21 . 118.4(8) yes
O20 . C21 C22 . 108.1(10) yes
O20 . C21 H211 . 110.7 no
C22 . C21 H211 . 109.6 no
O20 . C21 H212 . 109.4 no
C22 . C21 H212 . 109.4 no
H211 . C21 H212 . 109.7 no
C21 . C22 O23 . 108.0(9) yes
C21 . C22 H221 . 110.3 no
O23 . C22 H221 . 107.7 no
C21 . C22 H222 . 111.5 no
O23 . C22 H222 . 110.2 no
H221 . C22 H222 . 109.1 no
C22 . O23 C24 . 110.5(9) yes
O23 . C24 C25 . 111.8(10) yes
O23 . C24 H2041 . 105.9 no
C25 . C24 H2041 . 109.8 no
O23 . C24 H2042 . 110.9 no
C25 . C24 H2042 . 107.4 no
H2041 . C24 H2042 . 111.1 no
C24 . C25 C26 . 122.5(12) yes
C24 . C25 H251 . 120.6 no
C26 . C25 H251 . 116.9 no
C25 . C26 C27 . 125.8(12) yes
C25 . C26 H261 . 116.6 no
C27 . C26 H261 . 117.6 no
C26 . C27 O28 . 110.5(9) yes
C26 . C27 H271 . 108.7 no
O28 . C27 H271 . 111.1 no
C26 . C27 H272 . 107.7 no
O28 . C27 H272 . 109.2 no
H271 . C27 H272 . 109.6 no
C27 . O28 C29 . 113.2(11) yes
O28 . C29 C30 . 107.4(12) yes
O28 . C29 H291 . 107.1 no
C30 . C29 H291 . 110.2 no
O28 . C29 H292 . 111.2 no
C30 . C29 H292 . 111.4 no
H291 . C29 H292 . 109.5 no
C29 . C30 O31 . 109.0(11) yes
C29 . C30 H301 . 111.3 no
O31 . C30 H301 . 108.6 no
C29 . C30 H302 . 108.7 no
O31 . C30 H302 . 109.2 no
H301 . C30 H302 . 110.0 no
C30 . O31 C32 . 118.5(9) yes
O31 . C32 C33 . 123.0(7) yes
O31 . C32 C37 . 117.6(7) yes
C33 . C32 C37 . 119.2(7) yes
C32 . C33 C34 . 122.6(8) yes
C32 . C33 H331 . 119.2 no
C34 . C33 H331 . 118.1 no
C33 . C34 C35 . 120.1(8) yes
C33 . C34 H341 . 121.1 no
C35 . C34 H341 . 118.8 no
C34 . C35 C36 . 117.1(7) yes
C34 . C35 O38 . 126.4(7) yes
C36 . C35 O38 . 116.4(6) yes
C35 . C36 C37 . 121.5(7) yes
C35 . C36 H361 . 119.3 no
C37 . C36 H361 . 119.2 no
C32 . C37 C36 . 119.2(7) yes
C32 . C37 H371 . 120.4 no
C36 . C37 H371 . 120.3 no
C35 . O38 C39 . 118.4(5) yes
O38 . C39 C40 . 113.4(6) yes
O38 . C39 H391 . 107.7 no
C40 . C39 H391 . 108.4 no
O38 . C39 H392 . 108.6 no
C40 . C39 H392 . 110.2 no
H391 . C39 H392 . 108.5 no
C39 . C40 N41 . 110.9(6) yes
C39 . C40 H401 . 109.5 no
N41 . C40 H401 . 108.5 no
C39 . C40 H402 . 109.7 no
N41 . C40 H402 . 107.9 no
H401 . C40 H402 . 110.2 no
C40 . N41 C42 . 123.1(6) yes
C40 . N41 H411 . 119.4 no
C42 . N41 H411 . 117.5 no
C6 . C42 N41 . 115.8(6) yes
C6 . C42 O43 . 120.3(6) yes
N41 . C42 O43 . 123.8(6) yes
O103 5_565 S101 O103 3_665 107.2(3) yes
O103 5_565 S101 O102 . 111.6(2) yes
O103 3_665 S101 O102 . 111.6(2) yes
O103 5_565 S101 O103 . 107.2(3) yes
O103 3_665 S101 O103 . 107.2(3) yes
O102 . S101 O103 . 111.6(2) yes
O110 3_665 S104 O108 3_665 108.44(5) yes
O110 5_565 S104 O108 5_565 108.44(5) yes
O108 3_665 S104 O108 5_565 113.0(12) yes
O110 5_565 S104 O109 5_565 108.44(5) yes
O108 5_565 S104 O109 5_565 110.48(5) yes
O110 3_665 S104 O109 3_665 108.44(5) yes
O108 3_665 S104 O109 3_665 110.48(5) yes
O108 5_565 S104 O109 3_665 119(3) yes
O110 3_665 S104 O107 3_665 108.45(5) yes
O110 5_565 S104 O107 3_665 111.2(19) yes
O108 3_665 S104 O107 3_665 110.48(5) yes
O110 5_565 S104 O107 5_565 108.45(5) yes
O108 3_665 S104 O107 5_565 123.4(5) yes
O108 5_565 S104 O107 5_565 110.48(5) yes
O109 5_565 S104 O107 5_565 110.49(5) yes
O110 3_665 S104 O107 . 111.2(19) yes
O108 5_565 S104 O107 . 123.4(5) yes
O108 3_665 S104 O108 . 113.0(12) yes
O108 5_565 S104 O108 . 113.0(12) yes
O109 5_565 S104 O108 . 119(3) yes
O110 3_665 S104 O109 . 127(2) yes
O108 3_665 S104 O109 . 119(3) yes
O109 5_565 S104 O110 . 127(2) yes
O109 3_665 S104 O107 3_665 110.49(5) yes
O107 3_665 S104 O107 5_565 119.1(4) yes
O107 3_665 S104 O107 . 119.1(4) yes
O107 5_565 S104 O107 . 119.1(4) yes
O107 3_665 S104 O108 . 123.4(5) yes
O107 . S104 O108 . 110.48(5) yes
O107 . S104 O109 . 110.49(5) yes
O108 . S104 O109 . 110.48(5) yes
O109 3_665 S104 O110 . 141.7(17) yes
O107 5_565 S104 O110 . 111.2(19) yes
O107 . S104 O110 . 108.45(5) yes
O108 . S104 O110 . 108.44(5) yes
O109 . S104 O110 . 108.44(5) yes
S104 . O107 H1071 . 110.4 no
S104 . O111 H1111 . 109.4 no
H2011 . O201 H2012 . 113.0 no
H2011 . O201 H2013 . 124.8 no
H2012 . O201 H2013 . 115.4 no
H2021 3_555 O202 H2021 5_555 101.9 no
H2021 3_555 O202 H2021 . 101.9 no
H2021 5_555 O202 H2021 . 101.9 no
H2021 3_555 O202 H2022 . 116.3 no
H2021 5_555 O202 H2022 . 116.3 no
H2021 . O202 H2022 . 116.3 no
H2032 . O203 H2033 . 112.2 no
H2033 . O203 H2031 . 120.5 no
H241 3_555 O204 H241 5_555 106.8 no
H241 3_555 O204 H241 . 106.8 no
H241 5_555 O204 H241 . 106.8 no
H241 3_555 O204 H242 . 112.0 no
H241 5_555 O204 H242 . 112.0 no
H241 . O204 H242 . 112.0 no

loop_
_geom_bond_atom_site_label_1
_geom_bond_atom_site_label_2
_geom_bond_site_symmetry_2
_geom_bond_distance
_geom_bond_publ_flag
C1 N2 . 1.488(10) yes
C1 H11 . 0.954 no
C1 H12 . 0.955 no
C1 H13 . 0.948 no
N2 C3 . 1.326(10) yes
N2 C7 . 1.332(9) yes
C3 C4 . 1.368(11) yes
C3 H31 . 0.929 no
C4 C5 . 1.398(10) yes
C4 C8 . 1.491(11) yes
C5 C6 . 1.391(10) yes
C5 H51 . 0.940 no
C6 C7 . 1.371(10) yes
C6 C42 . 1.508(10) yes
C7 H71 . 0.937 no
C8 O9 . 1.229(9) yes
C8 N10 . 1.330(10) yes
N10 C11 . 1.459(10) yes
N10 H101 . 0.850 no
C11 C12 . 1.486(11) yes
C11 H111 . 0.973 no
C11 H112 . 0.976 no
C12 O13 . 1.436(10) yes
C12 H121 . 0.971 no
C12 H122 . 0.982 no
O13 C14 . 1.363(9) yes
C14 C15 . 1.388(11) yes
C14 C19 . 1.382(12) yes
C15 C16 . 1.386(12) yes
C15 H151 . 0.941 no
C16 C17 . 1.390(13) yes
C16 H161 . 0.929 no
C17 C18 . 1.379(12) yes
C17 O20 . 1.369(11) yes
C18 C19 . 1.376(11) yes
C18 H181 . 0.931 no
C19 H191 . 0.917 no
O20 C21 . 1.435(11) yes
C21 C22 . 1.538(16) yes
C21 H211 . 0.975 no
C21 H212 . 0.971 no
C22 O23 . 1.384(13) yes
C22 H221 . 0.975 no
C22 H222 . 0.967 no
O23 C24 . 1.398(14) yes
C24 C25 . 1.564(18) yes
C24 H2041 . 0.970 no
C24 H2042 . 0.977 no
C25 C26 . 1.328(16) yes
C25 H251 . 0.924 no
C26 C27 . 1.486(16) yes
C26 H261 . 0.930 no
C27 O28 . 1.477(14) yes
C27 H271 . 0.975 no
C27 H272 . 0.976 no
O28 C29 . 1.344(15) yes
C29 C30 . 1.511(16) yes
C29 H291 . 0.950 no
C29 H292 . 0.950 no
C30 O31 . 1.342(15) yes
C30 H301 . 0.976 no
C30 H302 . 0.981 no
O31 C32 . 1.387(10) yes
C32 C33 . 1.340(12) yes
C32 C37 . 1.381(11) yes
C33 C34 . 1.346(12) yes
C33 H331 . 0.921 no
C34 C35 . 1.400(10) yes
C34 H341 . 0.924 no
C35 C36 . 1.383(10) yes
C35 O38 . 1.357(8) yes
C36 C37 . 1.375(11) yes
C36 H361 . 0.921 no
C37 H371 . 0.940 no
O38 C39 . 1.416(8) yes
C39 C40 . 1.532(10) yes
C39 H391 . 0.961 no
C39 H392 . 0.968 no
C40 N41 . 1.453(9) yes
C40 H401 . 0.953 no
C40 H402 . 0.968 no
N41 C42 . 1.332(9) yes
N41 H411 . 0.850 no
C42 O43 . 1.246(8) yes
S101 O103 5_565 1.486(6) yes
S101 O103 3_665 1.486(6) yes
S101 O102 . 1.395(12) yes
S101 O103 . 1.486(6) yes
S104 O110 3_665 1.57000(9) yes
S104 O110 5_565 1.57000(9) yes
S104 O108 3_665 1.49000(9) yes
S104 O108 5_565 1.49000(9) yes
S104 O109 5_565 1.49000(9) yes
S104 O109 3_665 1.49000(9) yes
S104 O107 3_665 1.49000(9) yes
S104 O107 5_565 1.49000(9) yes
S104 O107 . 1.49000(9) yes
S104 O108 . 1.49000(9) yes
S104 O109 . 1.49000(9) yes
S104 O110 . 1.57000(9) yes
O107 H1071 . 0.903 no
O111 H1111 . 0.850 no
O201 H2011 . 0.850 no
O201 H2012 . 0.850 no
O201 H2013 . 0.850 no
O202 H2021 3_555 0.850 no
O202 H2021 5_555 0.850 no
O202 H2021 . 0.850 no
O202 H2022 . 0.850 no
O203 H2032 . 0.822 no
O203 H2033 . 0.850 no
O203 H2031 . 0.850 no
O204 H241 3_555 0.850 no
O204 H241 5_555 0.850 no
O204 H241 . 0.850 no
O204 H242 . 0.850 no

loop_
_geom_hbond_atom_site_label_D
_geom_hbond_atom_site_label_H
_geom_hbond_atom_site_label_A
_geom_hbond_site_symmetry_A
_geom_hbond_angle_DHA
_geom_hbond_distance_DH
_geom_hbond_distance_HA
_geom_hbond_distance_DA
_geom_hbond_publ_flag
C1 H11 O102 . 166 0.95 2.53 3.461(14) yes
C5 H51 O43 12_555 150 0.94 2.24 3.091(14) yes
C7 H71 O103 5_565 171 0.94 2.22 3.153(14) yes
C16 H161 O201 12_555 147 0.93 2.57 3.390(14) yes
C24 H2042 O9 9_554 146 0.98 2.45 3.307(14) yes
C27 H271 O107 4_555 173 0.97 2.46 3.427(14) yes
C37 H371 O103 12_555 151 0.94 2.42 3.269(14) yes
C39 H392 O110 . 143 0.97 2.40 3.221(14) yes
C40 H401 O105 . 129 0.95 2.51 3.195(14) yes
C29 H291 O106 6_655 147 0.95 2.43 3.267(14) yes
C29 H291 O111 2_665 147 0.95 2.39 3.231(14) yes
C29 H291 O112 4_555 146 0.95 2.41 3.243(14) yes
N10 H101 O43 12_555 162 0.85 2.06 2.884(14) yes
N41 H411 O103 . 155 0.85 1.96 2.757(14) yes
O201 H2011 O13 . 178 0.85 2.02 2.865(14) yes
O201 H2012 O203 . 178 0.85 2.04 2.893(14) yes
O202 H2021 O201 . 174 0.85 1.90 2.744(14) yes
O204 H241 O203 . 174 0.85 1.73 2.573(14) yes
O204 H242 O204 2_556 180 0.85 2.10 2.951(14) yes
O202 H2022 O202 8_555 180 0.85 1.87 2.716(14) yes
O201 H2013 O202 . 173 0.85 1.90 2.744(14) yes
O203 H2032 O201 . 163 0.82 2.10 2.893(14) yes
O203 H2033 O204 . 174 0.85 1.73 2.573(14) yes
O203 H2031 O9 . 133 0.85 2.07 2.727(14) yes
